data_4344961
loop_
_publ_author_name
'Kamminga, Machteld E.'
'Stroppa, Alessandro'
'Picozzi, Silvia'
'Chislov, Mikhail'
'Zvereva, Irina A.'
'Baas, Jacob'
'Meetsma, Auke'
'Blake, Graeme R.'
'Palstra, Thomas T. M.'

_publ_section_title
;
 Polar Nature of (CH3NH3)3Bi2I9 Perovskite-Like Hybrids.
;
_journal_issue 1
_journal_name_full 'Inorganic chemistry'
_journal_page_first 33
_journal_page_last 41
_journal_paper_doi 10.1021/acs.inorgchem.6b01699
_journal_volume 56
_journal_year 2017
_chemical_formula_sum 'C3 H18 Bi2 I9 N3'
_chemical_formula_weight 1656.26
_space_group_crystal_system monoclinic
_space_group_IT_number 4
_space_group_name_Hall 'P 2yb'
_space_group_name_H-M_alt 'P 1 21 1'
_symmetry_space_group_name_Hall 'P 2yb'
_symmetry_space_group_name_H-M 'P 1 21 1'
_atom_sites_solution_hydrogens difmap
_audit_creation_method SHELXL-2014/7
_cell_angle_alpha 90
_cell_angle_beta 90.08(3)
_cell_angle_gamma 90
_cell_formula_units_Z 4
_cell_length_a 8.4729(17)
_cell_length_b 14.663(3)
_cell_length_c 21.347(4)
_cell_measurement_reflns_used 1509
_cell_measurement_temperature 100(2)
_cell_measurement_theta_max 25.91
_cell_measurement_theta_min 2.76
_cell_volume 2652.1(9)
_computing_structure_refinement 'SHELXL-2014/7 (Sheldrick, 2014)'
_diffrn_ambient_temperature 100(2)
_diffrn_measured_fraction_theta_full 0.819
_diffrn_measured_fraction_theta_max 0.789
_diffrn_measurement_device_type 'Bruker D8 Venture; Photon100 area detector'
_diffrn_radiation_source 'fine-focus sealed tube'
_diffrn_radiation_type MoK\a
_diffrn_radiation_wavelength 0.71073
_diffrn_reflns_av_unetI/netI 0.0692
_diffrn_reflns_Laue_measured_fraction_full 0.819
_diffrn_reflns_Laue_measured_fraction_max 0.789
_diffrn_reflns_limit_h_max 10
_diffrn_reflns_limit_h_min -10
_diffrn_reflns_limit_k_max 17
_diffrn_reflns_limit_k_min -17
_diffrn_reflns_limit_l_max 25
_diffrn_reflns_limit_l_min -25
_diffrn_reflns_number 9819
_diffrn_reflns_point_group_measured_fraction_full 0.817
_diffrn_reflns_point_group_measured_fraction_max 0.786
_diffrn_reflns_theta_full 25.000
_diffrn_reflns_theta_max 26.102
_diffrn_reflns_theta_min 0.954
_exptl_absorpt_coefficient_mu 23.721
_exptl_absorpt_correction_T_max 0.016703
_exptl_absorpt_correction_T_min 0.003712
_exptl_absorpt_correction_type multi-scan
_exptl_absorpt_process_details 'twinabs 2008/4'
_exptl_crystal_colour red
_exptl_crystal_density_diffrn 4.148
_exptl_crystal_description 'hexagonal block'
_exptl_crystal_F_000 2800
_exptl_crystal_size_max 0.080
_exptl_crystal_size_mid 0.080
_exptl_crystal_size_min 0.060
_refine_diff_density_max 6.056
_refine_diff_density_min -4.708
_refine_diff_density_rms 1.032
_refine_ls_abs_structure_details
;
 Flack x determined using 755 quotients [(I+)-(I-)]/[(I+)+(I-)]
 (Parsons, Flack and Wagner, Acta Cryst. B69 (2013) 249-259).
;
_refine_ls_abs_structure_Flack 0.01(2)
_refine_ls_extinction_method none
_refine_ls_goodness_of_fit_ref 1.177
_refine_ls_hydrogen_treatment constr
_refine_ls_matrix_type full
_refine_ls_number_parameters 87
_refine_ls_number_reflns 9819
_refine_ls_number_restraints 0
_refine_ls_restrained_S_all 1.177
_refine_ls_R_factor_all 0.0921
_refine_ls_R_factor_gt 0.0680
_refine_ls_shift/su_max 0.001
_refine_ls_shift/su_mean 0.000
_refine_ls_structure_factor_coef Fsqd
_refine_ls_weighting_details 'w=1/[\s^2^(Fo^2^)+(0.0470P)^2^+558.2489P] where P=(Fo^2^+2Fc^2^)/3'
_refine_ls_weighting_scheme calc
_refine_ls_wR_factor_gt 0.1901
_refine_ls_wR_factor_ref 0.2094
_reflns_Friedel_coverage 0.915
_reflns_Friedel_fraction_full 0.815
_reflns_Friedel_fraction_max 0.784
_reflns_number_gt 7280
_reflns_number_total 9819
_reflns_threshold_expression 'I > 2\s(I)'
_cod_data_source_file ic6b01699_si_002.cif
_cod_data_source_block C3N3H18Bi2I9_100K_P21
_cod_depositor_comments 'Adding full bibliography for 4344959--4344961.cif.'
_cod_original_cell_volume 2652.0(9)
_cod_database_code 4344961
_shelx_shelxl_version_number 2014/7
_shelx_space_group_comment
;
The symmetry employed for this shelxl refinement is uniquely defined
by the following loop, which should always be used as a source of
symmetry information in preference to the above space-group names.
They are only intended as comments.
;
_shelx_estimated_absorpt_t_min 0.253
_shelx_estimated_absorpt_t_max 0.330

loop_
_space_group_symop_operation_xyz
'x, y, z'
'-x, y+1/2, -z'

loop_
_atom_site_label
_atom_site_type_symbol
_atom_site_fract_x
_atom_site_fract_y
_atom_site_fract_z
_atom_site_U_iso_or_equiv
_atom_site_adp_type
_atom_site_occupancy
_atom_site_site_symmetry_order
_atom_site_calc_flag
_atom_site_refinement_flags_adp
Bi01 Bi 0.7250(11) 0.557(3) 0.0956(5) 0.0317(6) Uani 1 1 d .
Bi02 Bi 0.7759(11) 0.562(3) -0.0906(5) 0.0317(6) Uani 1 1 d .
Bi03 Bi 0.2597(10) 0.393(3) 0.4076(5) 0.0317(6) Uani 1 1 d .
Bi04 Bi 0.2434(10) 0.398(3) 0.5979(5) 0.0317(6) Uani 1 1 d .
I005 I 0.779(2) 0.727(3) 0.0051(9) 0.0392(11) Uani 1 1 d .
I006 I 0.472(2) 0.494(3) -0.0115(8) 0.0392(11) Uani 1 1 d .
I007 I 0.988(2) 0.467(3) 0.0096(9) 0.0392(11) Uani 1 1 d .
I008 I -0.026(2) 0.325(3) 0.6669(9) 0.0391(8) Uani 1 1 d .
I009 I 0.554(2) 0.330(3) 0.3471(9) 0.0391(8) Uani 1 1 d .
I010 I 0.974(2) 0.639(3) 0.1787(10) 0.0391(8) Uani 1 1 d .
I011 I 0.553(2) 0.657(3) -0.1834(10) 0.0391(8) Uani 1 1 d .
I012 I 0.250(2) 0.568(3) 0.3355(9) 0.0391(8) Uani 1 1 d .
I013 I 0.233(2) 0.569(3) 0.6700(9) 0.0391(8) Uani 1 1 d .
I014 I 0.491(2) 0.489(4) 0.5065(9) 0.0392(11) Uani 1 1 d .
I015 I -0.014(2) 0.467(3) 0.4867(9) 0.0392(11) Uani 1 1 d .
I016 I 0.476(2) 0.646(3) 0.1658(9) 0.0391(8) Uani 1 1 d .
I017 I 0.760(2) 0.388(4) -0.1627(9) 0.0391(8) Uani 1 1 d .
I018 I 1.045(2) 0.639(3) -0.1532(9) 0.0391(8) Uani 1 1 d .
I019 I 0.726(2) 0.385(4) 0.1675(9) 0.0391(8) Uani 1 1 d .
I020 I 0.489(2) 0.327(3) 0.6777(10) 0.0391(8) Uani 1 1 d .
I021 I 0.049(2) 0.300(3) 0.3164(10) 0.0391(8) Uani 1 1 d .
I022 I 0.262(2) 0.226(4) 0.5028(9) 0.0392(11) Uani 1 1 d .
N1 N 0.7393 0.2394 1.0135 0.23(5) Uiso 1 1 d .
H1A H 0.8439 0.2288 1.0200 0.340 Uiso 1 1 d U
H1B H 0.7033 0.2021 0.9824 0.340 Uiso 1 1 d U
H1C H 0.6850 0.2280 1.0494 0.340 Uiso 1 1 d U
C2 C 0.7159 0.3361 0.9948 0.048(19) Uiso 1 1 d .
H2A H 0.6152 0.3422 0.9725 0.071 Uiso 1 1 d U
H2B H 0.8022 0.3551 0.9672 0.071 Uiso 1 1 d U
H2C H 0.7149 0.3747 1.0323 0.071 Uiso 1 1 d U
N3 N 0.2902 0.5085 0.8451 0.23(5) Uiso 1 1 d .
H3A H 0.3687 0.5135 0.8740 0.340 Uiso 1 1 d U
H3B H 0.1990 0.5312 0.8613 0.340 Uiso 1 1 d U
H3C H 0.3167 0.5405 0.8101 0.340 Uiso 1 1 d U
C4 C 0.2673 0.4104 0.8284 0.048(19) Uiso 1 1 d .
H4A H 0.3364 0.3725 0.8544 0.071 Uiso 1 1 d U
H4B H 0.2934 0.4012 0.7841 0.071 Uiso 1 1 d U
H4C H 0.1571 0.3932 0.8357 0.071 Uiso 1 1 d U
N5 N 0.2360 0.0802 0.6593 0.23(5) Uiso 1 1 d .
H5A H 0.2754 0.0470 0.6917 0.340 Uiso 1 1 d U
H5B H 0.2840 0.0629 0.6231 0.340 Uiso 1 1 d U
H5C H 0.1302 0.0704 0.6561 0.340 Uiso 1 1 d U
C6 C 0.2658 0.1786 0.6706 0.048(19) Uiso 1 1 d .
H6A H 0.3214 0.1862 0.7105 0.071 Uiso 1 1 d U
H6B H 0.1650 0.2113 0.6721 0.071 Uiso 1 1 d U
H6C H 0.3306 0.2033 0.6366 0.071 Uiso 1 1 d U
N7 N 0.7196 0.5801 0.6807 0.23(5) Uiso 1 1 d .
H7A H 0.6281 0.5690 0.6597 0.340 Uiso 1 1 d U
H7B H 0.7076 0.5647 0.7217 0.340 Uiso 1 1 d U
H7C H 0.7988 0.5464 0.6636 0.340 Uiso 1 1 d U
C8 C 0.7596 0.6791 0.6759 0.048(19) Uiso 1 1 d .
H8A H 0.6681 0.7128 0.6599 0.071 Uiso 1 1 d U
H8B H 0.8489 0.6871 0.6473 0.071 Uiso 1 1 d U
H8C H 0.7881 0.7025 0.7174 0.071 Uiso 1 1 d U
N9 N 0.2827 0.5000 0.1617 0.23(5) Uiso 1 1 d .
H9A H 0.2687 0.5145 0.1206 0.340 Uiso 1 1 d U
H9B H 0.3831 0.5138 0.1734 0.340 Uiso 1 1 d U
H9C H 0.2134 0.5324 0.1855 0.340 Uiso 1 1 d U
C10 C 0.2544 0.4014 0.1706 0.048(19) Uiso 1 1 d .
H10A H 0.2509 0.3876 0.2155 0.071 Uiso 1 1 d U
H10B H 0.3400 0.3666 0.1511 0.071 Uiso 1 1 d U
H10C H 0.1537 0.3844 0.1513 0.071 Uiso 1 1 d U
N11 N 0.7217 0.3337 0.4927 0.23(5) Uiso 1 1 d .
H11A H 0.7664 0.3623 0.5262 0.340 Uiso 1 1 d U
H11B H 0.6251 0.3584 0.4850 0.340 Uiso 1 1 d U
H11C H 0.7843 0.3410 0.4585 0.340 Uiso 1 1 d U
C12 C 0.7041 0.2354 0.5065 0.048(19) Uiso 1 1 d .
H12A H 0.6580 0.2278 0.5483 0.071 Uiso 1 1 d U
H12B H 0.8079 0.2059 0.5053 0.071 Uiso 1 1 d U
H12C H 0.6347 0.2073 0.4752 0.071 Uiso 1 1 d U

loop_
_atom_site_aniso_label
_atom_site_aniso_U_11
_atom_site_aniso_U_22
_atom_site_aniso_U_33
_atom_site_aniso_U_23
_atom_site_aniso_U_13
_atom_site_aniso_U_12
Bi01 0.028(3) 0.034(2) 0.0328(12) 0.000(4) -0.0033(15) -0.004(4)
Bi02 0.028(3) 0.034(2) 0.0328(12) 0.000(4) -0.0033(15) -0.004(4)
Bi03 0.028(3) 0.034(2) 0.0328(12) 0.000(4) -0.0033(15) -0.004(4)
Bi04 0.028(3) 0.034(2) 0.0328(12) 0.000(4) -0.0033(15) -0.004(4)
I005 0.044(3) 0.032(3) 0.042(2) -0.004(5) 0.004(2) 0.024(5)
I006 0.044(3) 0.032(3) 0.042(2) -0.004(5) 0.004(2) 0.024(5)
I007 0.044(3) 0.032(3) 0.042(2) -0.004(5) 0.004(2) 0.024(5)
I008 0.051(2) 0.0247(17) 0.0421(14) -0.008(3) 0.0038(16) -0.004(4)
I009 0.051(2) 0.0247(17) 0.0421(14) -0.008(3) 0.0038(16) -0.004(4)
I010 0.051(2) 0.0247(17) 0.0421(14) -0.008(3) 0.0038(16) -0.004(4)
I011 0.051(2) 0.0247(17) 0.0421(14) -0.008(3) 0.0038(16) -0.004(4)
I012 0.051(2) 0.0247(17) 0.0421(14) -0.008(3) 0.0038(16) -0.004(4)
I013 0.051(2) 0.0247(17) 0.0421(14) -0.008(3) 0.0038(16) -0.004(4)
I014 0.044(3) 0.032(3) 0.042(2) -0.004(5) 0.004(2) 0.024(5)
I015 0.044(3) 0.032(3) 0.042(2) -0.004(5) 0.004(2) 0.024(5)
I016 0.051(2) 0.0247(17) 0.0421(14) -0.008(3) 0.0038(16) -0.004(4)
I017 0.051(2) 0.0247(17) 0.0421(14) -0.008(3) 0.0038(16) -0.004(4)
I018 0.051(2) 0.0247(17) 0.0421(14) -0.008(3) 0.0038(16) -0.004(4)
I019 0.051(2) 0.0247(17) 0.0421(14) -0.008(3) 0.0038(16) -0.004(4)
I020 0.051(2) 0.0247(17) 0.0421(14) -0.008(3) 0.0038(16) -0.004(4)
I021 0.051(2) 0.0247(17) 0.0421(14) -0.008(3) 0.0038(16) -0.004(4)
I022 0.044(3) 0.032(3) 0.042(2) -0.004(5) 0.004(2) 0.024(5)

loop_
_atom_type_symbol
_atom_type_description
_atom_type_scat_dispersion_real
_atom_type_scat_dispersion_imag
_atom_type_scat_source
C C 0.0033 0.0016 'International Tables Vol C Tables 4.2.6.8 and 6.1.1.4'
H H 0.0000 0.0000 'International Tables Vol C Tables 4.2.6.8 and 6.1.1.4'
N N 0.0061 0.0033 'International Tables Vol C Tables 4.2.6.8 and 6.1.1.4'
I I -0.4742 1.8119 'International Tables Vol C Tables 4.2.6.8 and 6.1.1.4'
Bi Bi -4.1077 10.2566 'International Tables Vol C Tables 4.2.6.8 and 6.1.1.4'

loop_
_geom_angle_atom_site_label_1
_geom_angle_atom_site_label_2
_geom_angle_atom_site_label_3
_geom_angle
I016 Bi01 I019 96.7(5)
I016 Bi01 I010 91.5(6)
I019 Bi01 I010 91.8(5)
I016 Bi01 I007 175.7(6)
I019 Bi01 I007 86.7(5)
I010 Bi01 I007 90.9(6)
I016 Bi01 I005 94.0(6)
I019 Bi01 I005 169.3(6)
I010 Bi01 I005 86.9(6)
I007 Bi01 I005 82.7(5)
I016 Bi01 I006 90.7(5)
I019 Bi01 I006 97.0(5)
I010 Bi01 I006 170.6(7)
I007 Bi01 I006 86.3(6)
I005 Bi01 I006 83.9(6)
I018 Bi02 I017 97.6(5)
I018 Bi02 I011 90.4(6)
I017 Bi02 I011 91.7(5)
I018 Bi02 I007 92.3(6)
I017 Bi02 I007 90.0(6)
I011 Bi02 I007 176.6(7)
I018 Bi02 I005 89.5(6)
I017 Bi02 I005 170.8(6)
I011 Bi02 I005 94.1(6)
I007 Bi02 I005 83.9(5)
I018 Bi02 I006 174.0(6)
I017 Bi02 I006 88.4(5)
I011 Bi02 I006 89.3(6)
I007 Bi02 I006 87.8(6)
I005 Bi02 I006 84.6(5)
I009 Bi03 I021 94.3(7)
I009 Bi03 I012 93.8(5)
I021 Bi03 I012 92.3(5)
I009 Bi03 I015 171.5(6)
I021 Bi03 I015 94.0(6)
I012 Bi03 I015 87.5(5)
I009 Bi03 I022 91.9(6)
I021 Bi03 I022 94.1(6)
I012 Bi03 I022 171.1(6)
I015 Bi03 I022 85.8(5)
I009 Bi03 I014 84.8(5)
I021 Bi03 I014 178.8(6)
I012 Bi03 I014 88.7(6)
I015 Bi03 I014 86.8(5)
I022 Bi03 I014 85.0(5)
I020 Bi04 I008 97.7(6)
I020 Bi04 I013 91.2(5)
I008 Bi04 I013 91.3(5)
I020 Bi04 I014 92.2(6)
I008 Bi04 I014 170.1(6)
I013 Bi04 I014 89.0(6)
I020 Bi04 I022 93.0(5)
I008 Bi04 I022 94.2(6)
I013 Bi04 I022 172.5(7)
I014 Bi04 I022 84.7(5)
I020 Bi04 I015 171.5(6)
I008 Bi04 I015 87.7(5)
I013 Bi04 I015 95.2(5)
I014 Bi04 I015 82.5(5)
I022 Bi04 I015 80.0(5)
Bi02 I005 Bi01 78.0(5)
Bi02 I006 Bi01 75.9(5)
Bi02 I007 Bi01 79.0(5)
Bi04 I014 Bi03 79.3(5)
Bi03 I015 Bi04 78.0(5)
Bi01 I016 H9B 84.3(7)
Bi03 I022 Bi04 78.6(5)
C2 N1 H1A 109.471(7)
C2 N1 H1B 109.444(15)
H1A N1 H1B 109.46(2)
C2 N1 H1C 109.471(5)
H1A N1 H1C 109.47(2)
H1B N1 H1C 109.506(12)
N1 C2 H2A 109.479(5)
N1 C2 H2B 109.471(6)
H2A C2 H2B 109.421(14)
N1 C2 H2C 109.469(13)
H2A C2 H2C 109.51(2)
H2B C2 H2C 109.474(19)
C4 N3 H3A 109.465(4)
C4 N3 H3B 109.472(7)
H3A N3 H3B 109.456(15)
C4 N3 H3C 109.466(10)
H3A N3 H3C 109.474(16)
H3B N3 H3C 109.49(2)
N3 C4 H4A 109.511(15)
N3 C4 H4B 109.451(4)
H4A C4 H4B 109.469(16)
N3 C4 H4C 109.463(8)
H4A C4 H4C 109.471(17)
H4B C4 H4C 109.46(3)
C6 N5 H5A 109.482(14)
C6 N5 H5B 109.471(7)
H5A N5 H5B 109.476(13)
C6 N5 H5C 109.476(5)
H5A N5 H5C 109.45(2)
H5B N5 H5C 109.47(2)
N5 C6 H6A 109.469(3)
N5 C6 H6B 109.471(10)
H6A C6 H6B 109.48(2)
N5 C6 H6C 109.469(7)
H6A C6 H6C 109.472(14)
H6B C6 H6C 109.468(19)
C8 N7 H7A 109.474(4)
C8 N7 H7B 109.471(7)
H7A N7 H7B 109.47(2)
C8 N7 H7C 109.483(13)
H7A N7 H7C 109.460(12)
H7B N7 H7C 109.47(2)
N7 C8 H8A 109.466(10)
N7 C8 H8B 109.471(2)
H8A C8 H8B 109.473(15)
N7 C8 H8C 109.446(7)
H8A C8 H8C 109.50(2)
H8B C8 H8C 109.476(19)
C10 N9 H9A 109.468(6)
C10 N9 H9B 109.483(5)
H9A N9 H9B 109.47(3)
C10 N9 H9C 109.462(13)
H9A N9 H9C 109.463(18)
H9B N9 H9C 109.479(15)
N9 C10 H10A 109.468(4)
N9 C10 H10B 109.457(13)
H10A C10 H10B 109.44(2)
N9 C10 H10C 109.516(6)
H10A C10 H10C 109.48(2)
H10B C10 H10C 109.469(13)
C12 N11 H11A 109.500(10)
C12 N11 H11B 109.472(8)
H11A N11 H11B 109.47(2)
C12 N11 H11C 109.447(3)
H11A N11 H11C 109.486(14)
H11B N11 H11C 109.452(19)
N11 C12 H12A 109.439(2)
N11 C12 H12B 109.485(10)
H12A C12 H12B 109.41(2)
N11 C12 H12C 109.510(9)
H12A C12 H12C 109.466(15)
H12B C12 H12C 109.517(18)

loop_
_geom_bond_atom_site_label_1
_geom_bond_atom_site_label_2
_geom_bond_distance
Bi01 I016 2.90(2)
Bi01 I019 2.96(2)
Bi01 I010 3.00(2)
Bi01 I007 3.17(2)
Bi01 I005 3.19(2)
Bi01 I006 3.27(2)
Bi02 I018 2.88(2)
Bi02 I017 2.98(2)
Bi02 I011 3.07(2)
Bi02 I007 3.11(2)
Bi02 I005 3.17(2)
Bi02 I006 3.24(2)
Bi03 I009 2.95(2)
Bi03 I021 2.97(2)
Bi03 I012 3.00(2)
Bi03 I015 3.07(2)
Bi03 I022 3.18(2)
Bi03 I014 3.21(2)
Bi04 I020 2.88(2)
Bi04 I008 2.92(2)
Bi04 I013 2.95(2)
Bi04 I014 3.16(2)
Bi04 I022 3.24(2)
Bi04 I015 3.38(2)
N1 C2 1.4858(3)
N1 H1A 0.91000(19)
N1 H1B 0.91070(16)
N1 H1C 0.9100(2)
C2 H2A 0.9804(3)
C2 H2B 0.9800(3)
C2 H2C 0.97996(17)
N3 C4 1.4938(3)
N3 H3A 0.9101(3)
N3 H3B 0.9101(2)
N3 H3C 0.90987(17)
C4 H4A 0.9798(2)
C4 H4B 0.9805(2)
C4 H4C 0.97988(19)
N5 C6 1.4840(3)
N5 H5A 0.90995(18)
N5 H5B 0.9099(2)
N5 H5C 0.91000(18)
C6 H6A 0.9800(3)
C6 H6B 0.98000(16)
C6 H6C 0.9801(2)
N7 C8 1.4942(3)
N7 H7A 0.9099(2)
N7 H7B 0.91001(17)
N7 H7C 0.91012(18)
C8 H8A 0.97993(19)
C8 H8B 0.9800(3)
C8 H8C 0.9796(2)
N9 C10 1.4787(3)
N9 H9A 0.91000(18)
N9 H9B 0.9100(2)
N9 H9C 0.9099(2)
C10 H10A 0.9800(2)
C10 H10B 0.9801(2)
C10 H10C 0.9798(2)
N11 C12 1.4792(3)
N11 H11A 0.9099(2)
N11 H11B 0.90998(17)
N11 H11C 0.9100(3)
C12 H12A 0.9807(3)
C12 H12B 0.97998(16)
C12 H12C 0.9797(2)
